data_4318092
loop_
_publ_author_name
'Matthew D. Hargreaves'
'Mary F. Mahon'
'Michael K. Whittlesey'

_publ_section_title
;
 Substitution Reactions of [Ru(dppe)(CO)(H2O)3][OTf]2
;
_journal_name_full 'Inorganic Chemistry'
_journal_page_first 3137
_journal_page_last 3145
_journal_paper_doi 10.1021/ic020029z
_journal_volume 41
_journal_year 2002
_chemical_formula_sum 'C67 H75 F3 O6 P4 Ru2 S4'
_chemical_formula_weight 1487.53
_chemical_name_systematic
;
  ?
;
_space_group_IT_number 2
_symmetry_cell_setting triclinic
_symmetry_space_group_name_Hall '-P 1'
_symmetry_space_group_name_H-M 'P -1'
_atom_sites_solution_hydrogens geom
_atom_sites_solution_primary direct
_atom_sites_solution_secondary difmap
_audit_creation_method SHELXL-97
_cell_angle_alpha 100.9820(10)
_cell_angle_beta 92.9360(10)
_cell_angle_gamma 103.1430(10)
_cell_formula_units_Z 2
_cell_length_a 12.65510(10)
_cell_length_b 12.99760(10)
_cell_length_c 21.0650(2)
_cell_measurement_reflns_used 25
_cell_measurement_temperature 170(2)
_cell_measurement_theta_max 18
_cell_measurement_theta_min 12
_cell_volume 3296.11(5)
_computing_data_reduction 'Denzo and Scalepack (otwinowski & Minor, 1997)'
_computing_molecular_graphics 'ORTEX (P.McArdle, 1995)'
_computing_publication_material 'SHELXL-97/2 (Sheldrick,1997)'
_computing_structure_refinement 'SHELXL-97 (Sheldrick, 1997)'
_computing_structure_solution 'SHELXS-97 (Sheldrick, 1990)'
_diffrn_ambient_temperature 170(2)
_diffrn_measured_fraction_theta_full 0.987
_diffrn_measured_fraction_theta_max 0.987
_diffrn_measurement_device_type KappaCCD
_diffrn_measurement_method KappaCCD
_diffrn_radiation_monochromator graphite
_diffrn_radiation_source 'fine-focus sealed tube'
_diffrn_radiation_type MoK\a
_diffrn_radiation_wavelength 0.71069
_diffrn_reflns_av_R_equivalents 0.0297
_diffrn_reflns_av_sigmaI/netI 0.0435
_diffrn_reflns_limit_h_max 16
_diffrn_reflns_limit_h_min 0
_diffrn_reflns_limit_k_max 16
_diffrn_reflns_limit_k_min -16
_diffrn_reflns_limit_l_max 27
_diffrn_reflns_limit_l_min -27
_diffrn_reflns_number 37510
_diffrn_reflns_theta_full 27.50
_diffrn_reflns_theta_max 27.50
_diffrn_reflns_theta_min 3.54
_exptl_absorpt_coefficient_mu 0.741
_exptl_absorpt_correction_T_max 0.9296
_exptl_absorpt_correction_T_min 0.8364
_exptl_crystal_colour Pale-Yellow
_exptl_crystal_density_diffrn 1.499
_exptl_crystal_density_method 'not measured'
_exptl_crystal_description Tabloid
_exptl_crystal_F_000 1528
_exptl_crystal_size_max 0.25
_exptl_crystal_size_mid 0.20
_exptl_crystal_size_min 0.10
_refine_diff_density_max 1.901
_refine_diff_density_min -0.847
_refine_diff_density_rms 0.072
_refine_ls_extinction_coef 0.0024(2)
_refine_ls_extinction_expression Fc^*^=kFc[1+0.001xFc^2^\l^3^/sin(2\q)]^-1/4^
_refine_ls_extinction_method SHELXL
_refine_ls_goodness_of_fit_ref 1.046
_refine_ls_hydrogen_treatment constr
_refine_ls_matrix_type full
_refine_ls_number_parameters 776
_refine_ls_number_reflns 14940
_refine_ls_number_restraints 0
_refine_ls_restrained_S_all 1.046
_refine_ls_R_factor_all 0.0345
_refine_ls_R_factor_gt 0.0308
_refine_ls_shift/su_max 0.086
_refine_ls_shift/su_mean 0.001
_refine_ls_structure_factor_coef Fsqd
_refine_ls_weighting_details 'calc w=1/[\s^2^(Fo^2^)+(0.0214P)^2^+3.2501P] where P=(Fo^2^+2Fc^2^)/3'
_refine_ls_weighting_scheme calc
_refine_ls_wR_factor_gt 0.0758
_refine_ls_wR_factor_ref 0.0786
_reflns_number_gt 13643
_reflns_number_total 14940
_reflns_threshold_expression >2sigma(I)
_cod_data_source_file ic020029z_5.cif
_cod_data_source_block k00mkw8
_cod_depositor_comments
;
The following automatic conversions were performed:

'_symmetry_cell_setting' value 'Triclinic' changed to 'triclinic'
according to the built-in table from CIF Core dictionary named
'cif_core.dic' version 2.4.1 from 2010-06-29.

Automatic conversion script
Id: cif_fix_values 1646 2011-03-28 12:23:43Z adriana 
;
_cod_database_code 4318092

loop_
_symmetry_equiv_pos_as_xyz
'x, y, z'
'-x, -y, -z'

loop_
_atom_site_label
_atom_site_type_symbol
_atom_site_fract_x
_atom_site_fract_y
_atom_site_fract_z
_atom_site_U_iso_or_equiv
_atom_site_adp_type
_atom_site_occupancy
_atom_site_symmetry_multiplicity
_atom_site_calc_flag
_atom_site_refinement_flags
_atom_site_disorder_assembly
_atom_site_disorder_group
Ru1 Ru 0.723997(11) 0.361737(12) 0.255519(7) 0.01586(5) Uani 1 1 d . . .
Ru2 Ru 0.778986(11) 0.116793(12) 0.243206(7) 0.01525(5) Uani 1 1 d . . .
S1 S 0.84660(4) 0.29049(4) 0.32090(2) 0.02018(10) Uani 1 1 d . . .
S2 S 0.76822(4) 0.23410(4) 0.16619(2) 0.01758(10) Uani 1 1 d . . .
S3 S 0.36245(5) 0.72138(5) 0.29514(3) 0.03827(15) Uani 1 1 d . . .
S4 S 0.61124(4) 0.17986(4) 0.26128(2) 0.01750(10) Uani 1 1 d . . .
P1 P 0.60149(4) 0.41812(4) 0.19134(3) 0.01894(11) Uani 1 1 d . . .
P2 P 0.67341(4) 0.48390(4) 0.33906(3) 0.01957(11) Uani 1 1 d . . .
P3 P 0.77019(4) -0.00423(4) 0.31403(2) 0.01712(10) Uani 1 1 d . . .
P4 P 0.68725(4) -0.03603(4) 0.16758(2) 0.01726(10) Uani 1 1 d . . .
F1 F 0.18278(13) 0.56884(15) 0.25422(9) 0.0556(4) Uani 1 1 d . . .
F2 F 0.20408(14) 0.63281(15) 0.35682(9) 0.0553(4) Uani 1 1 d . . .
F3 F 0.29886(13) 0.52438(12) 0.31399(9) 0.0482(4) Uani 1 1 d . . .
O1 O 0.90097(13) 0.54498(13) 0.23349(9) 0.0366(4) Uani 1 1 d . . .
O2 O 1.00287(12) 0.09389(14) 0.21216(8) 0.0343(4) Uani 1 1 d . . .
O3 O 0.40898(17) 0.68069(16) 0.23774(10) 0.0489(5) Uani 1 1 d . . .
O4 O 0.43426(18) 0.74453(19) 0.35425(12) 0.0636(6) Uani 1 1 d . . .
O5 O 0.3010(2) 0.79965(17) 0.28819(14) 0.0688(7) Uani 1 1 d . . .
O6 O 0.89084(17) 0.7144(2) 0.14047(12) 0.0620(6) Uani 1 1 d . . .
C1 C 0.58521(18) 0.3195(2) 0.06146(11) 0.0315(5) Uani 1 1 d . . .
H1 H 0.5438 0.2583 0.0750 0.038 Uiso 1 1 calc R . .
C2 C 0.6047(2) 0.3122(2) -0.00328(13) 0.0422(6) Uani 1 1 d . . .
H2 H 0.5768 0.2462 -0.0338 0.051 Uiso 1 1 calc R . .
C3 C 0.6651(2) 0.4014(3) -0.02337(14) 0.0492(7) Uani 1 1 d . . .
H3 H 0.6776 0.3970 -0.0678 0.059 Uiso 1 1 calc R . .
C4 C 0.7068(3) 0.4967(3) 0.02140(15) 0.0497(7) Uani 1 1 d . . .
H4 H 0.7491 0.5572 0.0076 0.060 Uiso 1 1 calc R . .
C5 C 0.6875(2) 0.5050(2) 0.08640(13) 0.0365(5) Uani 1 1 d . . .
H5 H 0.7163 0.5711 0.1167 0.044 Uiso 1 1 calc R . .
C6 C 0.62574(16) 0.41593(17) 0.10681(10) 0.0246(4) Uani 1 1 d . . .
C7 C 0.40103(18) 0.2880(2) 0.21537(13) 0.0342(5) Uani 1 1 d . . .
H7 H 0.4430 0.2506 0.2370 0.041 Uiso 1 1 calc R . .
C8 C 0.28795(19) 0.2618(2) 0.21434(14) 0.0394(6) Uani 1 1 d . . .
H8 H 0.2530 0.2056 0.2347 0.047 Uiso 1 1 calc R . .
C9 C 0.22622(18) 0.3166(2) 0.18402(12) 0.0335(5) Uani 1 1 d . . .
H9 H 0.1491 0.2993 0.1841 0.040 Uiso 1 1 calc R . .
C10 C 0.27735(18) 0.39686(19) 0.15350(11) 0.0313(5) Uani 1 1 d . . .
H10 H 0.2352 0.4349 0.1326 0.038 Uiso 1 1 calc R . .
C11 C 0.38925(17) 0.42200(18) 0.15323(11) 0.0271(4) Uani 1 1 d . . .
H11 H 0.4235 0.4761 0.1313 0.033 Uiso 1 1 calc R . .
C12 C 0.45262(16) 0.36849(16) 0.18500(10) 0.0218(4) Uani 1 1 d . . .
C13 C 0.6661(2) 0.40983(19) 0.45348(11) 0.0324(5) Uani 1 1 d . . .
H13 H 0.7432 0.4251 0.4534 0.039 Uiso 1 1 calc R . .
C14 C 0.6172(2) 0.3626(2) 0.50150(13) 0.0407(6) Uani 1 1 d . . .
H14 H 0.6607 0.3458 0.5343 0.049 Uiso 1 1 calc R . .
C15 C 0.5051(3) 0.3400(2) 0.50179(14) 0.0463(7) Uani 1 1 d . . .
H15 H 0.4716 0.3067 0.5345 0.056 Uiso 1 1 calc R . .
C16 C 0.4420(2) 0.3656(2) 0.45485(15) 0.0441(7) Uani 1 1 d . . .
H16 H 0.3651 0.3505 0.4556 0.053 Uiso 1 1 calc R . .
C17 C 0.49030(19) 0.41352(18) 0.40606(13) 0.0332(5) Uani 1 1 d . . .
H17 H 0.4463 0.4312 0.3738 0.040 Uiso 1 1 calc R . .
C18 C 0.60316(17) 0.43542(16) 0.40489(11) 0.0250(4) Uani 1 1 d . . .
C19 C 0.76139(18) 0.69441(17) 0.41354(11) 0.0282(5) Uani 1 1 d . . .
H19 H 0.6893 0.7038 0.4094 0.034 Uiso 1 1 calc R . .
C20 C 0.8445(2) 0.77829(18) 0.44834(11) 0.0322(5) Uani 1 1 d . . .
H20 H 0.8290 0.8450 0.4674 0.039 Uiso 1 1 calc R . .
C21 C 0.94929(19) 0.76532(19) 0.45543(12) 0.0331(5) Uani 1 1 d . . .
H21 H 1.0062 0.8231 0.4789 0.040 Uiso 1 1 calc R . .
C22 C 0.97103(19) 0.6677(2) 0.42821(12) 0.0348(5) Uani 1 1 d . . .
H22 H 1.0429 0.6581 0.4336 0.042 Uiso 1 1 calc R . .
C23 C 0.88855(18) 0.58391(18) 0.39314(11) 0.0299(5) Uani 1 1 d . . .
H23 H 0.9044 0.5172 0.3747 0.036 Uiso 1 1 calc R . .
C24 C 0.78281(17) 0.59629(16) 0.38459(10) 0.0226(4) Uani 1 1 d . . .
C25 C 0.77718(16) 0.11991(17) 0.43912(10) 0.0244(4) Uani 1 1 d . . .
H25 H 0.8290 0.1734 0.4245 0.029 Uiso 1 1 calc R . .
C26 C 0.74944(18) 0.14006(19) 0.50239(11) 0.0292(5) Uani 1 1 d . . .
H26 H 0.7829 0.2069 0.5309 0.035 Uiso 1 1 calc R . .
C27 C 0.67327(18) 0.0634(2) 0.52436(11) 0.0306(5) Uani 1 1 d . . .
H27 H 0.6540 0.0777 0.5676 0.037 Uiso 1 1 calc R . .
C28 C 0.62566(18) -0.03403(19) 0.48272(11) 0.0286(5) Uani 1 1 d . . .
H28 H 0.5737 -0.0870 0.4976 0.034 Uiso 1 1 calc R . .
C29 C 0.65299(17) -0.05537(17) 0.41938(10) 0.0240(4) Uani 1 1 d . . .
H29 H 0.6195 -0.1226 0.3913 0.029 Uiso 1 1 calc R . .
C30 C 0.72967(15) 0.02175(16) 0.39672(9) 0.0194(4) Uani 1 1 d . . .
C31 C 0.91315(18) -0.14527(18) 0.29919(11) 0.0282(5) Uani 1 1 d . . .
H31 H 0.8545 -0.1976 0.2731 0.034 Uiso 1 1 calc R . .
C32 C 1.0132(2) -0.1700(2) 0.30867(12) 0.0333(5) Uani 1 1 d . . .
H32 H 1.0225 -0.2389 0.2887 0.040 Uiso 1 1 calc R . .
C33 C 1.09910(18) -0.0954(2) 0.34685(12) 0.0338(5) Uani 1 1 d . . .
H33 H 1.1673 -0.1127 0.3532 0.041 Uiso 1 1 calc R . .
C34 C 1.08514(19) 0.0046(2) 0.37576(14) 0.0390(6) Uani 1 1 d . . .
H34 H 1.1440 0.0561 0.4022 0.047 Uiso 1 1 calc R . .
C35 C 0.98587(17) 0.03026(19) 0.36655(12) 0.0321(5) Uani 1 1 d . . .
H35 H 0.9773 0.0993 0.3868 0.039 Uiso 1 1 calc R . .
C36 C 0.89815(16) -0.04415(16) 0.32774(10) 0.0211(4) Uani 1 1 d . . .
C37 C 0.7022(2) -0.17439(19) 0.05079(11) 0.0325(5) Uani 1 1 d . . .
H37 H 0.6480 -0.2262 0.0650 0.039 Uiso 1 1 calc R . .
C38 C 0.7419(2) -0.2012(2) -0.00859(12) 0.0409(6) Uani 1 1 d . . .
H38 H 0.7152 -0.2715 -0.0348 0.049 Uiso 1 1 calc R . .
C39 C 0.8204(2) -0.1262(2) -0.03006(11) 0.0375(6) Uani 1 1 d . . .
H39 H 0.8477 -0.1451 -0.0707 0.045 Uiso 1 1 calc R . .
C40 C 0.85876(19) -0.0242(2) 0.00777(11) 0.0323(5) Uani 1 1 d . . .
H40 H 0.9120 0.0277 -0.0071 0.039 Uiso 1 1 calc R . .
C41 C 0.81986(17) 0.00310(18) 0.06765(10) 0.0257(4) Uani 1 1 d . . .
H41 H 0.8471 0.0735 0.0937 0.031 Uiso 1 1 calc R . .
C42 C 0.74144(16) -0.07171(16) 0.08972(10) 0.0211(4) Uani 1 1 d . . .
C43 C 0.45957(17) -0.0988(2) 0.16743(11) 0.0303(5) Uani 1 1 d . . .
H43 H 0.4727 -0.1405 0.1981 0.036 Uiso 1 1 calc R . .
C44 C 0.35335(19) -0.0958(2) 0.14915(13) 0.0421(6) Uani 1 1 d . . .
H44 H 0.2942 -0.1354 0.1674 0.050 Uiso 1 1 calc R . .
C45 C 0.3338(2) -0.0353(3) 0.10437(14) 0.0450(7) Uani 1 1 d . . .
H45 H 0.2613 -0.0329 0.0921 0.054 Uiso 1 1 calc R . .
C46 C 0.42007(19) 0.0216(2) 0.07750(13) 0.0366(6) Uani 1 1 d . . .
H46 H 0.4065 0.0621 0.0462 0.044 Uiso 1 1 calc R . .
C47 C 0.52617(18) 0.01981(18) 0.09598(11) 0.0280(5) Uani 1 1 d . . .
H47 H 0.5852 0.0599 0.0779 0.034 Uiso 1 1 calc R . .
C48 C 0.54636(16) -0.04104(16) 0.14119(10) 0.0210(4) Uani 1 1 d . . .
C49 C 0.83115(16) 0.47656(16) 0.24213(10) 0.0227(4) Uani 1 1 d . . .
C50 C 0.91634(16) 0.09849(16) 0.22413(10) 0.0212(4) Uani 1 1 d . . .
C51 C 0.68079(16) -0.15765(16) 0.20155(10) 0.0214(4) Uani 1 1 d . . .
H51A H 0.6163 -0.2149 0.1803 0.026 Uiso 1 1 calc R . .
H51B H 0.7468 -0.1848 0.1927 0.026 Uiso 1 1 calc R . .
C52 C 0.67320(16) -0.13199(16) 0.27477(10) 0.0211(4) Uani 1 1 d . . .
H52A H 0.6889 -0.1915 0.2939 0.025 Uiso 1 1 calc R . .
H52B H 0.5981 -0.1267 0.2831 0.025 Uiso 1 1 calc R . .
C53 C 0.58325(17) 0.55303(17) 0.30098(11) 0.0269(4) Uani 1 1 d . . .
H53A H 0.5063 0.5131 0.2996 0.032 Uiso 1 1 calc R . .
H53B H 0.5917 0.6268 0.3271 0.032 Uiso 1 1 calc R . .
C54 C 0.61215(17) 0.55910(16) 0.23198(11) 0.0250(4) Uani 1 1 d . . .
H54A H 0.6871 0.6036 0.2326 0.030 Uiso 1 1 calc R . .
H54B H 0.5605 0.5906 0.2096 0.030 Uiso 1 1 calc R . .
C55 C 0.90219(16) 0.29045(17) 0.14042(11) 0.0256(4) Uani 1 1 d . . .
H55A H 0.9418 0.3537 0.1739 0.031 Uiso 1 1 calc R . .
H55B H 0.9458 0.2356 0.1361 0.031 Uiso 1 1 calc R . .
C56 C 0.8894(2) 0.3245(3) 0.07609(16) 0.0510(8) Uani 1 1 d . . .
H56A H 0.8499 0.3826 0.0813 0.061 Uiso 1 1 calc R . .
H56B H 0.8453 0.2623 0.0435 0.061 Uiso 1 1 calc R . .
C57 C 0.9995(2) 0.3646(3) 0.05155(17) 0.0583(9) Uani 1 1 d . . .
H57A H 0.9881 0.3854 0.0099 0.087 Uiso 1 1 calc R . .
H57B H 1.0385 0.3068 0.0458 0.087 Uiso 1 1 calc R . .
H57C H 1.0427 0.4272 0.0832 0.087 Uiso 1 1 calc R . .
C58 C 0.25722(19) 0.6062(2) 0.30540(12) 0.0326(5) Uani 1 1 d . . .
C59 C 0.99149(18) 0.3464(2) 0.31034(15) 0.0428(7) Uani 1 1 d . . .
H59A H 1.0033 0.3176 0.2650 0.051 Uiso 1 1 calc R . .
H59B H 1.0028 0.4256 0.3154 0.051 Uiso 1 1 calc R . .
C60 C 1.0754(3) 0.3273(3) 0.3523(2) 0.0688(11) Uani 1 1 d . . .
H60A H 1.0621 0.2489 0.3514 0.083 Uiso 1 1 calc R . .
H60B H 1.1472 0.3507 0.3361 0.083 Uiso 1 1 calc R . .
C61 C 1.0776(6) 0.3825(4) 0.4155(2) 0.117(2) Uani 1 1 d . . .
H61A H 1.1353 0.3681 0.4428 0.176 Uiso 1 1 calc R . .
H61B H 1.0070 0.3584 0.4319 0.176 Uiso 1 1 calc R . .
H61C H 1.0919 0.4602 0.4165 0.176 Uiso 1 1 calc R . .
C62 C 0.48120(19) 0.06991(18) 0.34131(12) 0.0317(5) Uani 1 1 d . . .
H62A H 0.4753 0.0593 0.3864 0.038 Uiso 1 1 calc R . .
H62B H 0.5043 0.0076 0.3163 0.038 Uiso 1 1 calc R . .
C63 C 0.56778(17) 0.17283(17) 0.34200(10) 0.0240(4) Uani 1 1 d . . .
H63A H 0.6317 0.1759 0.3721 0.029 Uiso 1 1 calc R . .
H63B H 0.5383 0.2361 0.3584 0.029 Uiso 1 1 calc R . .
C64 C 0.3697(2) 0.0723(2) 0.31162(16) 0.0449(7) Uani 1 1 d . . .
H64A H 0.3171 0.0045 0.3124 0.067 Uiso 1 1 calc R . .
H64B H 0.3746 0.0811 0.2666 0.067 Uiso 1 1 calc R . .
H64C H 0.3456 0.1329 0.3368 0.067 Uiso 1 1 calc R . .
C65 C 1.0678(3) 0.6795(3) 0.14284(19) 0.0611(9) Uani 1 1 d . . .
H65A H 1.0297 0.6077 0.1483 0.092 Uiso 1 1 calc R . .
H65B H 1.1200 0.7152 0.1810 0.092 Uiso 1 1 calc R . .
H65C H 1.1069 0.6726 0.1038 0.092 Uiso 1 1 calc R . .
C67 C 0.9866(2) 0.7456(2) 0.13584(13) 0.0397(6) Uani 1 1 d . . .
C68 C 1.0326(3) 0.8567(3) 0.1268(2) 0.0707(11) Uani 1 1 d . . .
H68A H 1.1111 0.8674 0.1234 0.106 Uiso 1 1 calc R . .
H68B H 1.0201 0.9089 0.1641 0.106 Uiso 1 1 calc R . .
H68C H 0.9970 0.8674 0.0870 0.106 Uiso 1 1 calc R . .

loop_
_atom_site_aniso_label
_atom_site_aniso_U_11
_atom_site_aniso_U_22
_atom_site_aniso_U_33
_atom_site_aniso_U_23
_atom_site_aniso_U_13
_atom_site_aniso_U_12
Ru1 0.01463(8) 0.01381(8) 0.01951(9) 0.00501(6) 0.00037(6) 0.00318(6)
Ru2 0.01494(8) 0.01490(8) 0.01690(9) 0.00484(6) 0.00122(5) 0.00443(6)
S1 0.0223(2) 0.0187(2) 0.0198(2) 0.00349(18) -0.00188(17) 0.00679(18)
S2 0.0173(2) 0.0174(2) 0.0190(2) 0.00628(17) 0.00223(16) 0.00415(17)
S3 0.0403(3) 0.0232(3) 0.0555(4) 0.0112(3) 0.0203(3) 0.0103(2)
S4 0.0157(2) 0.0162(2) 0.0216(2) 0.00575(17) 0.00239(16) 0.00409(17)
P1 0.0176(2) 0.0160(2) 0.0237(3) 0.00608(19) -0.00106(18) 0.00410(18)
P2 0.0191(2) 0.0164(2) 0.0230(3) 0.00271(19) 0.00006(18) 0.00545(19)
P3 0.0182(2) 0.0167(2) 0.0179(2) 0.00557(18) 0.00122(17) 0.00573(18)
P4 0.0178(2) 0.0165(2) 0.0178(2) 0.00455(18) 0.00011(17) 0.00443(18)
F1 0.0401(9) 0.0614(11) 0.0578(11) 0.0039(8) -0.0099(7) 0.0075(8)
F2 0.0497(9) 0.0626(11) 0.0539(10) 0.0107(8) 0.0277(8) 0.0100(8)
F3 0.0510(9) 0.0320(8) 0.0673(11) 0.0221(7) 0.0078(8) 0.0112(7)
O1 0.0313(8) 0.0289(9) 0.0457(10) 0.0140(7) 0.0042(7) -0.0058(7)
O2 0.0218(8) 0.0421(10) 0.0442(10) 0.0126(8) 0.0102(7) 0.0140(7)
O3 0.0559(12) 0.0444(11) 0.0618(13) 0.0250(10) 0.0339(10) 0.0255(9)
O4 0.0500(12) 0.0554(13) 0.0655(15) -0.0060(11) -0.0022(10) -0.0104(10)
O5 0.0842(17) 0.0415(12) 0.106(2) 0.0350(13) 0.0501(15) 0.0421(12)
O6 0.0393(11) 0.0669(15) 0.0763(16) 0.0208(12) 0.0001(10) 0.0022(10)
C1 0.0279(11) 0.0361(13) 0.0297(12) 0.0066(9) 0.0013(9) 0.0064(9)
C2 0.0408(14) 0.0561(17) 0.0293(13) 0.0046(11) 0.0000(10) 0.0154(12)
C3 0.0555(17) 0.074(2) 0.0312(14) 0.0229(14) 0.0119(12) 0.0305(15)
C4 0.0592(18) 0.0529(17) 0.0520(18) 0.0364(15) 0.0207(14) 0.0198(14)
C5 0.0414(13) 0.0326(13) 0.0407(14) 0.0183(11) 0.0096(10) 0.0091(10)
C6 0.0220(10) 0.0275(11) 0.0272(11) 0.0113(8) -0.0011(8) 0.0084(8)
C7 0.0217(10) 0.0327(12) 0.0521(15) 0.0182(11) 0.0023(10) 0.0073(9)
C8 0.0237(11) 0.0420(14) 0.0559(16) 0.0199(12) 0.0081(10) 0.0061(10)
C9 0.0187(10) 0.0407(13) 0.0382(13) -0.0009(10) 0.0012(9) 0.0092(9)
C10 0.0270(11) 0.0359(12) 0.0313(12) 0.0006(9) -0.0054(9) 0.0152(9)
C11 0.0256(10) 0.0281(11) 0.0271(11) 0.0048(9) -0.0028(8) 0.0073(9)
C12 0.0193(9) 0.0201(10) 0.0251(10) 0.0010(8) 0.0003(7) 0.0064(8)
C13 0.0395(13) 0.0313(12) 0.0279(12) 0.0046(9) 0.0069(9) 0.0122(10)
C14 0.0607(17) 0.0364(14) 0.0305(13) 0.0096(10) 0.0139(11) 0.0182(12)
C15 0.0675(19) 0.0329(13) 0.0464(16) 0.0131(12) 0.0330(14) 0.0182(13)
C16 0.0412(14) 0.0323(13) 0.0605(18) 0.0062(12) 0.0280(13) 0.0102(11)
C17 0.0316(12) 0.0252(11) 0.0445(14) 0.0047(10) 0.0135(10) 0.0104(9)
C18 0.0282(10) 0.0175(10) 0.0287(11) 0.0010(8) 0.0080(8) 0.0060(8)
C19 0.0284(11) 0.0226(11) 0.0317(12) 0.0016(9) 0.0000(9) 0.0065(9)
C20 0.0395(13) 0.0214(11) 0.0316(12) -0.0012(9) -0.0032(9) 0.0063(9)
C21 0.0327(12) 0.0282(12) 0.0309(12) 0.0025(9) -0.0061(9) -0.0029(9)
C22 0.0238(11) 0.0359(13) 0.0386(13) -0.0009(10) -0.0051(9) 0.0037(9)
C23 0.0287(11) 0.0252(11) 0.0332(12) 0.0003(9) -0.0015(9) 0.0073(9)
C24 0.0242(10) 0.0193(10) 0.0226(10) 0.0033(8) -0.0004(7) 0.0035(8)
C25 0.0214(9) 0.0273(11) 0.0239(10) 0.0054(8) 0.0012(8) 0.0046(8)
C26 0.0260(10) 0.0351(12) 0.0229(11) -0.0004(9) -0.0008(8) 0.0062(9)
C27 0.0298(11) 0.0423(13) 0.0215(11) 0.0070(9) 0.0052(8) 0.0115(10)
C28 0.0274(11) 0.0332(12) 0.0283(11) 0.0116(9) 0.0101(8) 0.0078(9)
C29 0.0255(10) 0.0232(10) 0.0255(11) 0.0071(8) 0.0049(8) 0.0079(8)
C30 0.0191(9) 0.0226(10) 0.0198(9) 0.0071(7) 0.0012(7) 0.0094(7)
C31 0.0300(11) 0.0286(11) 0.0275(11) 0.0034(9) -0.0032(8) 0.0134(9)
C32 0.0374(12) 0.0366(13) 0.0332(12) 0.0084(10) 0.0045(9) 0.0222(10)
C33 0.0242(11) 0.0453(14) 0.0399(13) 0.0173(11) 0.0056(9) 0.0167(10)
C34 0.0205(11) 0.0424(14) 0.0518(16) 0.0087(12) -0.0030(10) 0.0057(10)
C35 0.0224(10) 0.0261(11) 0.0463(14) 0.0046(10) 0.0014(9) 0.0057(9)
C36 0.0214(9) 0.0236(10) 0.0220(10) 0.0102(8) 0.0035(7) 0.0079(8)
C37 0.0387(12) 0.0287(12) 0.0274(12) 0.0031(9) 0.0026(9) 0.0051(10)
C38 0.0565(16) 0.0359(14) 0.0275(12) -0.0044(10) 0.0007(11) 0.0155(12)
C39 0.0469(14) 0.0502(15) 0.0217(11) 0.0050(10) 0.0078(10) 0.0254(12)
C40 0.0304(11) 0.0441(14) 0.0271(12) 0.0126(10) 0.0076(9) 0.0135(10)
C41 0.0263(10) 0.0286(11) 0.0230(10) 0.0050(8) 0.0038(8) 0.0086(9)
C42 0.0220(9) 0.0234(10) 0.0195(10) 0.0044(8) 0.0002(7) 0.0094(8)
C43 0.0226(10) 0.0408(13) 0.0286(12) 0.0153(10) -0.0005(8) 0.0036(9)
C44 0.0212(11) 0.0631(18) 0.0452(15) 0.0260(13) 0.0033(10) 0.0045(11)
C45 0.0222(11) 0.0665(19) 0.0513(16) 0.0263(14) -0.0041(10) 0.0112(12)
C46 0.0292(12) 0.0438(14) 0.0413(14) 0.0210(11) -0.0048(10) 0.0096(10)
C47 0.0254(10) 0.0293(11) 0.0304(11) 0.0121(9) -0.0010(8) 0.0049(9)
C48 0.0213(9) 0.0201(10) 0.0207(10) 0.0034(7) -0.0015(7) 0.0048(8)
C49 0.0233(10) 0.0214(10) 0.0246(10) 0.0062(8) -0.0003(8) 0.0072(8)
C50 0.0246(10) 0.0189(9) 0.0217(10) 0.0071(8) 0.0017(7) 0.0061(8)
C51 0.0247(10) 0.0166(9) 0.0227(10) 0.0051(7) -0.0020(7) 0.0048(7)
C52 0.0219(9) 0.0188(9) 0.0239(10) 0.0080(8) 0.0016(7) 0.0050(7)
C53 0.0263(10) 0.0223(10) 0.0323(12) 0.0013(9) -0.0038(8) 0.0112(8)
C54 0.0255(10) 0.0164(9) 0.0332(11) 0.0058(8) -0.0052(8) 0.0063(8)
C55 0.0200(9) 0.0241(10) 0.0338(12) 0.0085(9) 0.0079(8) 0.0041(8)
C56 0.0336(13) 0.074(2) 0.0662(19) 0.0522(17) 0.0208(13) 0.0207(13)
C57 0.0456(16) 0.079(2) 0.069(2) 0.0482(19) 0.0283(15) 0.0196(16)
C58 0.0308(11) 0.0333(12) 0.0350(13) 0.0077(10) 0.0054(9) 0.0091(10)
C59 0.0179(10) 0.0282(12) 0.0727(19) -0.0085(12) -0.0063(11) 0.0039(9)
C60 0.0463(18) 0.064(2) 0.097(3) 0.038(2) -0.0142(18) 0.0019(15)
C61 0.210(6) 0.111(4) 0.062(3) 0.061(3) 0.041(3) 0.060(4)
C62 0.0345(12) 0.0269(11) 0.0414(13) 0.0178(10) 0.0166(10) 0.0115(9)
C63 0.0270(10) 0.0243(10) 0.0247(10) 0.0079(8) 0.0094(8) 0.0103(8)
C64 0.0258(12) 0.0343(14) 0.078(2) 0.0199(13) 0.0152(12) 0.0055(10)
C65 0.066(2) 0.057(2) 0.075(2) 0.0311(17) 0.0255(17) 0.0268(17)
C67 0.0393(14) 0.0412(14) 0.0389(14) 0.0106(11) 0.0047(10) 0.0083(11)
C68 0.0545(19) 0.0502(19) 0.119(3) 0.038(2) 0.015(2) 0.0172(16)

loop_
_atom_type_symbol
_atom_type_description
_atom_type_scat_dispersion_real
_atom_type_scat_dispersion_imag
_atom_type_scat_source
C C 0.0033 0.0016 'International Tables Vol C Tables 4.2.6.8 and 6.1.1.4'
H H 0.0000 0.0000 'International Tables Vol C Tables 4.2.6.8 and 6.1.1.4'
F F 0.0171 0.0103 'International Tables Vol C Tables 4.2.6.8 and 6.1.1.4'
O O 0.0106 0.0060 'International Tables Vol C Tables 4.2.6.8 and 6.1.1.4'
P P 0.1023 0.0942 'International Tables Vol C Tables 4.2.6.8 and 6.1.1.4'
Ru Ru -1.2594 0.8363 'International Tables Vol C Tables 4.2.6.8 and 6.1.1.4'
S S 0.1246 0.1234 'International Tables Vol C Tables 4.2.6.8 and 6.1.1.4'

loop_
_geom_angle_atom_site_label_1
_geom_angle_atom_site_label_2
_geom_angle_atom_site_label_3
_geom_angle
_geom_angle_site_symmetry_1
_geom_angle_site_symmetry_3
_geom_angle_publ_flag
C49 Ru1 P1 87.77(6) . . ?
C49 Ru1 P2 87.54(7) . . ?
P1 Ru1 P2 82.657(18) . . ?
C49 Ru1 S2 93.56(7) . . ?
P1 Ru1 S2 94.968(17) . . ?
P2 Ru1 S2 177.346(17) . . ?
C49 Ru1 S1 95.30(6) . . ?
P1 Ru1 S1 176.421(18) . . ?
P2 Ru1 S1 99.279(17) . . ?
S2 Ru1 S1 83.030(16) . . ?
C49 Ru1 S4 165.59(7) . . ?
P1 Ru1 S4 99.830(17) . . ?
P2 Ru1 S4 105.468(17) . . ?
S2 Ru1 S4 73.711(16) . . ?
S1 Ru1 S4 76.777(16) . . ?
C50 Ru2 P4 93.84(6) . . ?
C50 Ru2 P3 89.89(6) . . ?
P4 Ru2 P3 83.926(17) . . ?
C50 Ru2 S2 94.69(6) . . ?
P4 Ru2 S2 92.056(17) . . ?
P3 Ru2 S2 174.107(17) . . ?
C50 Ru2 S4 167.23(6) . . ?
P4 Ru2 S4 92.708(17) . . ?
P3 Ru2 S4 101.709(17) . . ?
S2 Ru2 S4 74.111(16) . . ?
C50 Ru2 S1 95.43(6) . . ?
P4 Ru2 S1 169.757(17) . . ?
P3 Ru2 S1 100.411(17) . . ?
S2 Ru2 S1 82.871(16) . . ?
S4 Ru2 S1 77.367(16) . . ?
C59 S1 Ru2 109.01(9) . . ?
C59 S1 Ru1 111.20(10) . . ?
Ru2 S1 Ru1 86.412(15) . . ?
C55 S2 Ru1 110.50(7) . . ?
C55 S2 Ru2 112.48(7) . . ?
Ru1 S2 Ru2 87.419(16) . . ?
O3 S3 O5 115.03(14) . . ?
O3 S3 O4 114.14(14) . . ?
O5 S3 O4 116.20(16) . . ?
O3 S3 C58 103.87(12) . . ?
O5 S3 C58 102.40(13) . . ?
O4 S3 C58 102.62(13) . . ?
C63 S4 Ru2 112.67(7) . . ?
C63 S4 Ru1 112.95(7) . . ?
Ru2 S4 Ru1 85.753(15) . . ?
C6 P1 C54 108.05(10) . . ?
C6 P1 C12 101.72(9) . . ?
C54 P1 C12 98.69(9) . . ?
C6 P1 Ru1 117.67(7) . . ?
C54 P1 Ru1 103.87(7) . . ?
C12 P1 Ru1 124.49(7) . . ?
C18 P2 C24 101.25(10) . . ?
C18 P2 C53 106.17(10) . . ?
C24 P2 C53 103.10(10) . . ?
C18 P2 Ru1 120.19(7) . . ?
C24 P2 Ru1 116.94(7) . . ?
C53 P2 Ru1 107.52(7) . . ?
C30 P3 C36 101.51(9) . . ?
C30 P3 C52 103.35(9) . . ?
C36 P3 C52 103.72(9) . . ?
C30 P3 Ru2 124.20(6) . . ?
C36 P3 Ru2 113.82(6) . . ?
C52 P3 Ru2 108.09(6) . . ?
C48 P4 C42 101.39(9) . . ?
C48 P4 C51 105.30(9) . . ?
C42 P4 C51 102.35(9) . . ?
C48 P4 Ru2 115.98(7) . . ?
C42 P4 Ru2 119.99(7) . . ?
C51 P4 Ru2 110.07(7) . . ?
C2 C1 C6 120.7(2) . . ?
C3 C2 C1 119.9(3) . . ?
C4 C3 C2 119.8(3) . . ?
C3 C4 C5 120.9(3) . . ?
C6 C5 C4 119.7(3) . . ?
C5 C6 C1 119.1(2) . . ?
C5 C6 P1 122.53(18) . . ?
C1 C6 P1 118.26(17) . . ?
C12 C7 C8 120.2(2) . . ?
C9 C8 C7 120.5(2) . . ?
C8 C9 C10 119.5(2) . . ?
C11 C10 C9 120.4(2) . . ?
C10 C11 C12 120.5(2) . . ?
C7 C12 C11 118.87(19) . . ?
C7 C12 P1 123.00(16) . . ?
C11 C12 P1 117.83(16) . . ?
C14 C13 C18 120.6(2) . . ?
C13 C14 C15 120.0(3) . . ?
C16 C15 C14 120.2(2) . . ?
C15 C16 C17 120.4(2) . . ?
C18 C17 C16 119.8(2) . . ?
C17 C18 C13 118.9(2) . . ?
C17 C18 P2 123.53(18) . . ?
C13 C18 P2 117.29(16) . . ?
C20 C19 C24 120.6(2) . . ?
C21 C20 C19 120.3(2) . . ?
C20 C21 C22 119.6(2) . . ?
C21 C22 C23 120.4(2) . . ?
C22 C23 C24 120.8(2) . . ?
C23 C24 C19 118.31(19) . . ?
C23 C24 P2 120.49(16) . . ?
C19 C24 P2 121.16(16) . . ?
C26 C25 C30 120.6(2) . . ?
C27 C26 C25 120.5(2) . . ?
C28 C27 C26 119.3(2) . . ?
C27 C28 C29 120.7(2) . . ?
C28 C29 C30 120.3(2) . . ?
C25 C30 C29 118.51(19) . . ?
C25 C30 P3 119.76(15) . . ?
C29 C30 P3 121.72(16) . . ?
C32 C31 C36 120.5(2) . . ?
C33 C32 C31 120.6(2) . . ?
C32 C33 C34 119.5(2) . . ?
C33 C34 C35 120.5(2) . . ?
C34 C35 C36 120.8(2) . . ?
C31 C36 C35 118.14(19) . . ?
C31 C36 P3 122.65(16) . . ?
C35 C36 P3 119.17(16) . . ?
C38 C37 C42 120.2(2) . . ?
C39 C38 C37 120.4(2) . . ?
C40 C39 C38 119.7(2) . . ?
C39 C40 C41 120.2(2) . . ?
C42 C41 C40 120.5(2) . . ?
C41 C42 C37 118.9(2) . . ?
C41 C42 P4 121.00(16) . . ?
C37 C42 P4 120.08(17) . . ?
C48 C43 C44 120.3(2) . . ?
C45 C44 C43 120.0(2) . . ?
C44 C45 C46 119.9(2) . . ?
C47 C46 C45 120.3(2) . . ?
C46 C47 C48 120.0(2) . . ?
C43 C48 C47 119.42(19) . . ?
C43 C48 P4 121.66(16) . . ?
C47 C48 P4 118.82(16) . . ?
O1 C49 Ru1 176.92(19) . . ?
O2 C50 Ru2 175.72(18) . . ?
C52 C51 P4 110.48(14) . . ?
C51 C52 P3 111.28(13) . . ?
C54 C53 P2 109.82(14) . . ?
C53 C54 P1 104.76(14) . . ?
C56 C55 S2 110.80(16) . . ?
C55 C56 C57 111.7(2) . . ?
F3 C58 F1 106.7(2) . . ?
F3 C58 F2 107.9(2) . . ?
F1 C58 F2 106.9(2) . . ?
F3 C58 S3 111.61(16) . . ?
F1 C58 S3 112.60(17) . . ?
F2 C58 S3 110.85(17) . . ?
C60 C59 S1 119.0(2) . . ?
C61 C60 C59 111.3(4) . . ?
C63 C62 C64 112.76(18) . . ?
C62 C63 S4 111.94(16) . . ?
O6 C67 C68 120.9(3) . . ?
O6 C67 C65 123.4(3) . . ?
C68 C67 C65 115.6(3) . . ?

loop_
_geom_bond_atom_site_label_1
_geom_bond_atom_site_label_2
_geom_bond_distance
_geom_bond_site_symmetry_2
_geom_bond_publ_flag
Ru1 C49 1.851(2) . ?
Ru1 P1 2.3340(5) . ?
Ru1 P2 2.3539(5) . ?
Ru1 S2 2.4387(5) . ?
Ru1 S1 2.4662(5) . ?
Ru1 S4 2.4964(5) . ?
Ru2 C50 1.861(2) . ?
Ru2 P4 2.3211(5) . ?
Ru2 P3 2.3547(5) . ?
Ru2 S2 2.4473(5) . ?
Ru2 S4 2.4654(5) . ?
Ru2 S1 2.4653(5) . ?
S1 C59 1.854(2) . ?
S2 C55 1.840(2) . ?
S3 O3 1.435(2) . ?
S3 O5 1.437(2) . ?
S3 O4 1.444(2) . ?
S3 C58 1.818(2) . ?
S4 C63 1.826(2) . ?
P1 C6 1.818(2) . ?
P1 C54 1.840(2) . ?
P1 C12 1.836(2) . ?
P2 C18 1.821(2) . ?
P2 C24 1.839(2) . ?
P2 C53 1.844(2) . ?
P3 C30 1.832(2) . ?
P3 C36 1.835(2) . ?
P3 C52 1.842(2) . ?
P4 C48 1.823(2) . ?
P4 C42 1.829(2) . ?
P4 C51 1.843(2) . ?
F1 C58 1.332(3) . ?
F2 C58 1.335(3) . ?
F3 C58 1.327(3) . ?
O1 C49 1.151(3) . ?
O2 C50 1.148(2) . ?
O6 C67 1.203(3) . ?
C1 C2 1.388(3) . ?
C1 C6 1.395(3) . ?
C2 C3 1.387(4) . ?
C3 C4 1.381(5) . ?
C4 C5 1.391(4) . ?
C5 C6 1.396(3) . ?
C7 C12 1.384(3) . ?
C7 C8 1.392(3) . ?
C8 C9 1.379(3) . ?
C9 C10 1.383(4) . ?
C10 C11 1.380(3) . ?
C11 C12 1.397(3) . ?
C13 C14 1.382(3) . ?
C13 C18 1.400(3) . ?
C14 C15 1.382(4) . ?
C15 C16 1.375(4) . ?
C16 C17 1.398(4) . ?
C17 C18 1.394(3) . ?
C19 C20 1.388(3) . ?
C19 C24 1.396(3) . ?
C20 C21 1.379(3) . ?
C21 C22 1.382(3) . ?
C22 C23 1.386(3) . ?
C23 C24 1.390(3) . ?
C25 C26 1.388(3) . ?
C25 C30 1.396(3) . ?
C26 C27 1.386(3) . ?
C27 C28 1.383(3) . ?
C28 C29 1.388(3) . ?
C29 C30 1.401(3) . ?
C31 C32 1.389(3) . ?
C31 C36 1.396(3) . ?
C32 C33 1.380(4) . ?
C33 C34 1.380(4) . ?
C34 C35 1.385(3) . ?
C35 C36 1.398(3) . ?
C37 C38 1.384(3) . ?
C37 C42 1.393(3) . ?
C38 C39 1.383(4) . ?
C39 C40 1.377(4) . ?
C40 C41 1.390(3) . ?
C41 C42 1.388(3) . ?
C43 C48 1.386(3) . ?
C43 C44 1.390(3) . ?
C44 C45 1.385(4) . ?
C45 C46 1.384(4) . ?
C46 C47 1.385(3) . ?
C47 C48 1.397(3) . ?
C51 C52 1.528(3) . ?
C53 C54 1.529(3) . ?
C55 C56 1.515(3) . ?
C56 C57 1.525(4) . ?
C59 C60 1.442(4) . ?
C60 C61 1.382(6) . ?
C62 C63 1.521(3) . ?
C62 C64 1.523(3) . ?
C65 C67 1.499(4) . ?
C67 C68 1.482(4) . ?
